data_7240563
loop_
_publ_author_name
'Li, Ting'
'Cui, Xiaoqin'
'Liang, Linfeng'
'Luo, Cui'
'Li, Huan'
'Zhang, Xian-Ming'

_publ_section_title
;
 A triflate and alkynyl protected Ag43 nanocluster with a passivated
 surface
;
_journal_issue 33
_journal_name_full 'RSC Advances'
_journal_page_first 19397
_journal_page_last 19400
_journal_paper_doi 10.1039/D0RA01244K
_journal_volume 10
_journal_year 2020
_chemical_formula_moiety 'Ag43 C168 F12 O24 S8'
_chemical_formula_sum 'C166 H0.5 Ag43 F24 O28 S8'
_chemical_formula_weight 7793.05
_chemical_name_systematic Ag43
_space_group_crystal_system monoclinic
_space_group_IT_number 12
_space_group_name_Hall '-I 2y'
_space_group_name_H-M_alt 'I 1 2/m 1'
_audit_block_doi 10.5517/ccdc.csd.cc24j11s
_audit_creation_date 2020-02-01
_audit_creation_method
;
Olex2 1.2
(compiled 2018.05.29 svn.r3508 for OlexSys, GUI svn.r5506)
;
_audit_update_record
;
2020-02-02 deposited with the CCDC.	2020-05-13 downloaded from the CCDC.
;
_cell_angle_alpha 90
_cell_angle_beta 91.117(3)
_cell_angle_gamma 90
_cell_formula_units_Z 2
_cell_length_a 19.8306(5)
_cell_length_b 27.6106(10)
_cell_length_c 20.8093(9)
_cell_measurement_reflns_used 11221
_cell_measurement_temperature 293(2)
_cell_measurement_theta_max 74.0840
_cell_measurement_theta_min 4.2410
_cell_volume 11391.7(7)
_computing_cell_refinement 'CrysAlisPro 1.171.39.32a (Rigaku OD, 2017)'
_computing_data_collection 'CrysAlisPro 1.171.39.32a (Rigaku OD, 2017)'
_computing_data_reduction 'CrysAlisPro 1.171.39.32a (Rigaku OD, 2017)'
_computing_molecular_graphics 'Olex2 (Dolomanov et al., 2009)'
_computing_publication_material 'Olex2 (Dolomanov et al., 2009)'
_computing_structure_refinement 'ShelXL (Sheldrick, 2015)'
_diffrn_ambient_temperature 293(2)
_diffrn_measured_fraction_theta_full 0.995
_diffrn_measured_fraction_theta_max 0.944
_diffrn_measurement_device_type 'XtaLAB AFC12 (RINC): Kappa single'
_diffrn_measurement_method '\w scans'
_diffrn_radiation_type CuK\a
_diffrn_radiation_wavelength 1.54184
_diffrn_reflns_av_R_equivalents 0.0503
_diffrn_reflns_av_unetI/netI 0.0504
_diffrn_reflns_Laue_measured_fraction_full 0.995
_diffrn_reflns_Laue_measured_fraction_max 0.944
_diffrn_reflns_limit_h_max 25
_diffrn_reflns_limit_h_min -13
_diffrn_reflns_limit_k_max 34
_diffrn_reflns_limit_k_min -17
_diffrn_reflns_limit_l_max 23
_diffrn_reflns_limit_l_min -26
_diffrn_reflns_number 32060
_diffrn_reflns_point_group_measured_fraction_full 0.995
_diffrn_reflns_point_group_measured_fraction_max 0.944
_diffrn_reflns_theta_full 67.684
_diffrn_reflns_theta_max 79.920
_diffrn_reflns_theta_min 4.250
_diffrn_source 'fine-focus sealed X-ray tube'
_exptl_absorpt_coefficient_mu 30.158
_exptl_absorpt_correction_T_max 1.0000
_exptl_absorpt_correction_T_min 0.58283
_exptl_absorpt_correction_type multi-scan
_exptl_absorpt_process_details
;
CrysAlisPro 1.171.39.44a (Rigaku Oxford Diffraction, 2018)
Empirical absorption correction using spherical harmonics,
 implemented in SCALE3 ABSPACK scaling algorithm.
;
_exptl_crystal_colour black
_exptl_crystal_density_diffrn 2.272
_exptl_crystal_description block
_exptl_crystal_F_000 7171
_exptl_crystal_size_max 1
_exptl_crystal_size_mid 1
_exptl_crystal_size_min 1
_refine_diff_density_max 2.051
_refine_diff_density_min -1.825
_refine_diff_density_rms 0.293
_refine_ls_extinction_method none
_refine_ls_goodness_of_fit_ref 1.463
_refine_ls_hydrogen_treatment constr
_refine_ls_matrix_type full
_refine_ls_number_parameters 716
_refine_ls_number_reflns 12005
_refine_ls_number_restraints 306
_refine_ls_restrained_S_all 8.448
_refine_ls_R_factor_all 0.1479
_refine_ls_R_factor_gt 0.1218
_refine_ls_shift/su_max 7.277
_refine_ls_shift/su_mean 0.294
_refine_ls_structure_factor_coef Fsqd
_refine_ls_weighting_details 'w=1/[\s^2^(Fo^2^)+(0.2000P)^2^] where P=(Fo^2^+2Fc^2^)/3'
_refine_ls_weighting_scheme calc
_refine_ls_wR_factor_gt 0.3819
_refine_ls_wR_factor_ref 0.4054
_reflns_Friedel_coverage 0.000
_reflns_number_gt 7816
_reflns_number_total 12005
_reflns_threshold_expression 'I > 2\s(I)'
_cod_data_source_file d0ra01244k2.cif
_cod_data_source_block Ag43
_cod_depositor_comments 'Adding full bibliography for 7240563.cif.'
_cod_original_formula_sum 'C166 H0.50 Ag43 F24 O28 S8'
_cod_database_code 7240563
_shelx_shelxl_version_number 2014/7
_shelx_space_group_comment
;
The symmetry employed for this shelxl refinement is uniquely defined
by the following loop, which should always be used as a source of
symmetry information in preference to the above space-group names.
They are only intended as comments.
;
_shelx_estimated_absorpt_t_max 0.014
_shelx_estimated_absorpt_t_min 0.014
_olex2_refinement_description
;
1. Restrained distances
 C0AA-C5AA
 1.6 with sigma of 0.05
 C35-C24
 1.6 with sigma of 0.05
 C31-C1BA
 1.6 with sigma of 0.01
 O33-S8
 1.8 with sigma of 0.01
 S8-O4
 1.8 with sigma of 0.01
 O51-S13
 1.8 with sigma of 0.01
 F31-F36 \\sim F31-F43 \\sim F36-F43 \\sim F31A-F36A \\sim F31A-F43A \\sim
F36A-F43A
 with sigma of 0.04
 C0BA-S8 \\sim C0BA-F31 \\sim C0BA-F36 \\sim C0BA-F43 \\sim C0BA-F31A \\sim
C0BA-F36A \\sim C0BA-F43A
 with sigma of 0.02
 C31-C36 \\sim C31-C55
 with sigma of 0.02
 C58-C62 \\sim C62A-C68A \\sim C62A-C58A
 with sigma of 0.04
 C44-C00X \\sim C44-C58 \\sim C44-C62 \\sim C44-C68 \\sim C44-C62A \\sim
C44-C68A \\sim C44-C58A
 with sigma of 0.02
 C00L-C91 \\sim C00L-C6AA \\sim C00L-C22 \\sim C00L-C17 \\sim C00L-C6AB \\sim
C00L-C17A \\sim C00L-C22A
 with sigma of 0.02
2. Rigid bond restraints
 All non-hydrogen atoms
 with sigma for 1-2 distances of 0.01 and sigma for 1-3 distances of 0.01
3. Uiso/Uaniso restraints and constraints
Uanis(C2) \\sim Ueq: with sigma of 0.01 and sigma for terminal atoms of 0.02
Uanis(O75) \\sim Ueq: with sigma of 0.001 and sigma for terminal atoms of 0.002
Uanis(C9) \\sim Ueq: with sigma of 0.01 and sigma for terminal atoms of 0.02
Uanis(C11) \\sim Ueq: with sigma of 0.001 and sigma for terminal atoms of 0.002
Uanis(C35) \\sim Ueq: with sigma of 0.001 and sigma for terminal atoms of 0.002
Uanis(C7AA) \\sim Ueq: with sigma of 0.001 and sigma for terminal atoms of 0.002
Uanis(C1BA) \\sim Ueq: with sigma of 0.01 and sigma for terminal atoms of 0.02
Uanis(C35) \\sim Ueq, Uanis(C24) \\sim Ueq: with sigma of 0.01 and sigma for
terminal atoms of 0.02
Uanis(C31) \\sim Ueq: with sigma of 0.001 and sigma for terminal atoms of 0.002
Uanis(O4) \\sim Ueq: with sigma of 0.0001 and sigma for terminal atoms of 0.0002
Uanis(C5) \\sim Ueq: with sigma of 0.0001 and sigma for terminal atoms of 0.0002
Uanis(O74) \\sim Ueq: with sigma of 0.01 and sigma for terminal atoms of 0.02
Uanis(O31) \\sim Ueq: with sigma of 0.00001 and sigma for terminal atoms of
0.00002
4. Rigid body (RIGU) restrains
 F31, F36, F43, C0BA, S8
 with sigma for 1-2 distances of 0.004 and sigma for 1-3 distances of 0.004
 F31A, F36A, F43A, C0BA, S8
 with sigma for 1-2 distances of 0.004 and sigma for 1-3 distances of 0.004
 S13
 with sigma for 1-2 distances of 0.004 and sigma for 1-3 distances of 0.004
 C58, C62, C68, C44, C00X
 with sigma for 1-2 distances of 0.004 and sigma for 1-3 distances of 0.004
 C62A, C68A, C58A, C44, C00X
 with sigma for 1-2 distances of 0.004 and sigma for 1-3 distances of 0.004
 C68, C6AA, C22, C17, C91, C00L
 with sigma for 1-2 distances of 0.004 and sigma for 1-3 distances of 0.004
 C6AB, C17A, C22A, C91, C00L
 with sigma for 1-2 distances of 0.004 and sigma for 1-3 distances of 0.004
5. Others
 Sof(F31A)=Sof(F36A)=Sof(F43A)=1-FVAR(1)
 Sof(F31)=Sof(F36)=Sof(F43)=FVAR(1)
 U33(F36A)=2.81162*FVAR(2)
 Sof(C62A)=Sof(C68A)=Sof(C58A)=1-FVAR(2)
 Sof(C58)=Sof(C62)=Sof(C68)=FVAR(2)
 Sof(C6AB)=Sof(C17A)=Sof(C22A)=1-FVAR(3)
 Sof(C6AA)=Sof(C22)=Sof(C17)=FVAR(3)
 Fixed Sof: C37(0.5) C4(0.5)
;
_olex2_submission_special_instructions 'No special instructions were received'

loop_
_space_group_symop_operation_xyz
'x, y, z'
'-x, y, -z'
'x+1/2, y+1/2, z+1/2'
'-x+1/2, y+1/2, -z+1/2'
'-x, -y, -z'
'x, -y, z'
'-x+1/2, -y+1/2, -z+1/2'
'x+1/2, -y+1/2, z+1/2'

loop_
_atom_site_label
_atom_site_type_symbol
_atom_site_fract_x
_atom_site_fract_y
_atom_site_fract_z
_atom_site_U_iso_or_equiv
_atom_site_adp_type
_atom_site_occupancy
_atom_site_site_symmetry_order
_atom_site_calc_flag
_atom_site_refinement_flags_posn
_atom_site_refinement_flags_adp
_atom_site_refinement_flags_occupancy
_atom_site_disorder_assembly
_atom_site_disorder_group
Ag01 Ag 0.5000 0.5000 0.5000 0.0553(5) Uani 1 4 d S TU P B .
Ag02 Ag 0.36035(7) 0.5000 0.49821(9) 0.0668(5) Uani 1 2 d S TU P B .
Ag03 Ag 0.43715(5) 0.41476(4) 0.53655(7) 0.0684(4) Uani 1 1 d . U . . .
Ag04 Ag 0.43649(6) 0.44670(5) 0.40363(7) 0.0696(4) Uani 1 1 d . U . . .
Ag05 Ag 0.43927(8) 0.5000 0.61899(9) 0.0699(5) Uani 1 2 d S TU P B .
Ag06 Ag 0.27813(12) 0.5000 0.63124(14) 0.0999(7) Uani 1 2 d S TU P B .
Ag07 Ag 0.5000 0.31128(10) 0.5000 0.1096(8) Uani 1 2 d S TU P B .
Ag08 Ag 0.28142(9) 0.41294(7) 0.54195(11) 0.1050(6) Uani 1 1 d . U . . .
Ag09 Ag 0.35587(12) 0.5000 0.28499(15) 0.1096(8) Uani 1 2 d S TU P B .
Ag0B Ag 0.28349(8) 0.44630(7) 0.38567(11) 0.1093(6) Uani 1 1 d . U . . .
Ag0C Ag 0.36096(10) 0.41176(8) 0.66574(11) 0.1134(6) Uani 1 1 d . U . . .
Ag0D Ag 0.37199(10) 0.34786(8) 0.43711(12) 0.1153(7) Uani 1 1 d . U . . .
Ag0E Ag 0.49919(11) 0.34962(8) 0.36256(12) 0.1170(7) Uani 1 1 d . U . . .
C00H C 0.2512(16) 0.5000 0.300(2) 0.118(4) Uani 1 2 d S TU P B .
C00I C 0.2011(18) 0.5000 0.280(3) 0.135(10) Uani 1 2 d S TU P . .
C00L C 0.3304(12) 0.3481(11) 0.2402(13) 0.136(7) Uani 1 1 d D U . . .
C00U C 0.4534(15) 0.2872(10) 0.4105(16) 0.124(3) Uani 1 1 d . U . . .
C00X C 0.4379(17) 0.2504(10) 0.389(2) 0.146(7) Uani 1 1 d D U . . .
C00Y C 0.2423(13) 0.4256(10) 0.6389(14) 0.109(4) Uani 1 1 d . U . . .
C011 C 0.132(2) 0.5000 0.235(2) 0.134(10) Uani 1 2 d S TU P B .
C012 C 0.4017(14) 0.4016(10) 0.3248(13) 0.110(3) Uani 1 1 d . U . . .
C013 C 0.3842(15) 0.3519(8) 0.5604(15) 0.113(3) Uani 1 1 d . U . . .
C0AA C 0.1495(18) 0.3857(13) 0.7035(18) 0.141(9) Uani 1 1 d D U . . .
C1AA C 0.0965(12) 0.5450(15) 0.2432(19) 0.157(12) Uani 1 1 d . U . . .
C73 C 0.2011(14) 0.4092(10) 0.6652(18) 0.125(8) Uani 1 1 d . U . . .
C31 C 0.3236(12) 0.2737(9) 0.5975(11) 0.108(5) Uani 1 1 d D U . . .
C36 C 0.328(3) 0.2715(16) 0.6702(15) 0.197(17) Uani 1 1 d D U . . .
C91 C 0.3624(14) 0.3820(12) 0.2936(15) 0.135(6) Uani 1 1 d D U . . .
Ag1 Ag 0.49167(9) 0.44537(8) 0.26982(9) 0.1074(6) Uani 1 1 d . U . . .
C29 C 0.4339(17) 0.5000 0.2152(18) 0.116(4) Uani 1 2 d S TU P B .
C8AA C 0.417(2) 0.5000 0.152(2) 0.125(11) Uani 1 2 d S TU P . .
S8 S 0.2016(5) 0.3469(4) 0.4328(6) 0.158(3) Uani 1 1 d D U . . .
F31 F 0.147(9) 0.337(7) 0.360(4) 0.179(10) Uani 0.096(5) 1 d D U . A 1
F36 F 0.158(8) 0.267(3) 0.407(10) 0.180(11) Uani 0.096(5) 1 d D U . A 1
C0BA C 0.1383(9) 0.3170(9) 0.4258(14) 0.184(5) Uani 1 1 d D U . . .
O31 O 0.1982(10) 0.3606(9) 0.5010(14) 0.158(2) Uani 1 1 d . U . . .
C55 C 0.3582(17) 0.3186(11) 0.573(2) 0.137(8) Uani 1 1 d D U . . .
C24 C 0.1229(17) 0.5000 0.4779(18) 0.111(6) Uani 1 2 d DS TU P B .
C35 C 0.1078(19) 0.4784(14) 0.4110(18) 0.162(9) Uani 1 1 d D U . . .
S13 S 0.5636(7) 0.3469(5) 0.2180(7) 0.194(4) Uani 1 1 d D U . . .
C2AA C 0.2016(16) 0.5000 0.487(3) 0.142(6) Uani 1 2 d S TU P . .
C37 C 0.2531(17) 0.4775(19) 0.487(3) 0.110(3) Uani 0.5 1 d . U . B -1
F43 F 0.064(2) 0.308(6) 0.416(9) 0.191(13) Uani 0.096(5) 1 d D U . A 1
C3AA C 0.401(2) 0.5000 0.083(2) 0.127(12) Uani 1 2 d S TU P B .
F31A F 0.0675(12) 0.3359(10) 0.4228(16) 0.214(8) Uani 0.904(5) 1 d D U . A 2
F36A F 0.1348(15) 0.2975(12) 0.3590(15) 0.221(8) Uani 0.904(5) 1 d D U . A 2
F43A F 0.1170(15) 0.2704(10) 0.4565(15) 0.220(8) Uani 0.904(5) 1 d D U . A 2
C8 C 0.323(2) 0.5000 0.075(2) 0.19(3) Uani 1 2 d S TU P . .
C44 C 0.4293(15) 0.1984(10) 0.3663(17) 0.150(7) Uani 1 1 d D U . . .
C58 C 0.443(4) 0.199(3) 0.294(2) 0.149(11) Uani 0.46(4) 1 d D U . C 1
C62 C 0.356(2) 0.187(3) 0.348(4) 0.154(11) Uani 0.46(4) 1 d D U . C 1
C68 C 0.460(4) 0.170(2) 0.424(3) 0.150(12) Uani 0.46(4) 1 d D U . C 1
C62A C 0.404(3) 0.2374(17) 0.319(3) 0.157(9) Uani 0.54(4) 1 d D U . C 2
C68A C 0.355(2) 0.191(2) 0.383(4) 0.154(11) Uani 0.54(4) 1 d D U . C 2
C58A C 0.472(3) 0.180(2) 0.311(3) 0.159(12) Uani 0.54(4) 1 d D U . C 2
C6AA C 0.295(3) 0.3055(19) 0.279(3) 0.148(11) Uani 0.59(3) 1 d D U . D 1
C22 C 0.390(2) 0.350(3) 0.190(2) 0.147(10) Uani 0.59(3) 1 d D U . D 1
C17 C 0.286(2) 0.3872(14) 0.202(2) 0.133(9) Uani 0.59(3) 1 d D U . D 1
C6AB C 0.379(3) 0.302(2) 0.237(4) 0.142(10) Uani 0.41(3) 1 d D U . D 2
C17A C 0.2538(19) 0.347(3) 0.262(4) 0.147(13) Uani 0.41(3) 1 d D U . D 2
C22A C 0.364(3) 0.363(3) 0.174(2) 0.140(10) Uani 0.41(3) 1 d D U . D 2
O74 O 0.5301(16) 0.3099(10) 0.2728(14) 0.172(5) Uani 1 1 d . U . . .
C6 C 0.435(3) 0.534(2) 0.055(3) 0.25(3) Uani 1 1 d . U . . .
O75 O 0.6479(19) 0.3676(15) 0.2421(19) 0.220(7) Uani 1 1 d . U . . .
C2 C 0.124(2) 0.4467(17) 0.527(2) 0.186(12) Uani 1 1 d . U . . .
C1 C 0.615(2) 0.5000 0.2415(19) 0.132(11) Uani 1 2 d S TU P . .
C3 C 0.655(3) 0.5000 0.1736(19) 0.23(3) Uani 1 2 d S TU P B .
C4 C 0.598(2) 0.481(2) 0.289(2) 0.119(10) Uani 0.5 1 d . U . B -1
C5 C 0.623(2) 0.2643(18) 0.170(2) 0.181(4) Uani 1 1 d . U . . .
C11 C 0.513(3) 0.292(2) 0.127(3) 0.193(7) Uani 1 1 d . U . . .
C13 C 0.733(3) 0.5000 0.192(4) 0.29(6) Uani 1 2 d S TU P . .
C5AA C 0.103(2) 0.4268(16) 0.729(3) 0.209(18) Uani 1 1 d D U . . .
C7 C 0.1577(17) 0.369(2) 0.750(2) 0.208(17) Uani 1 1 d . U . . .
C9 C 0.102(2) 0.3552(18) 0.645(3) 0.192(14) Uani 1 1 d . U . . .
C7AA C 0.175(3) 0.5000 0.167(3) 0.180(14) Uani 1 2 d S TU P . .
C48 C 0.619(2) 0.475(3) 0.1341(19) 0.28(5) Uani 1 1 d . U . . .
O4 O 0.2052(12) 0.3901(7) 0.3692(9) 0.144(2) Uani 1 1 d D U . . .
C1BA C 0.377(2) 0.2300(12) 0.598(2) 0.171(11) Uani 1 1 d D U . . .
C19 C 0.082(3) 0.5000 0.546(4) 0.213(18) Uani 1 2 d S TU P . .
C47 C 0.2490(17) 0.269(3) 0.565(3) 0.25(3) Uani 1 1 d . U . . .
C18 C 0.574(2) 0.3161(18) 0.156(3) 0.183(6) Uani 1 1 d . U . . .
C40 C 0.606(3) 0.3374(14) 0.095(2) 0.204(15) Uani 1 1 d . U . . .
O51 O 0.5102(16) 0.3954(9) 0.1903(11) 0.192(7) Uani 1 1 d D U . . .
O33 O 0.2721(8) 0.3111(7) 0.4093(13) 0.147(5) Uani 1 1 d D U . . .

loop_
_atom_site_aniso_label
_atom_site_aniso_U_11
_atom_site_aniso_U_22
_atom_site_aniso_U_33
_atom_site_aniso_U_23
_atom_site_aniso_U_13
_atom_site_aniso_U_12
Ag01 0.0355(8) 0.0569(11) 0.0733(13) 0.000 -0.0075(8) 0.000
Ag02 0.0406(7) 0.0683(9) 0.0909(11) 0.000 -0.0128(7) 0.000
Ag03 0.0490(6) 0.0632(7) 0.0925(9) 0.0059(6) -0.0104(5) -0.0042(4)
Ag04 0.0528(6) 0.0699(7) 0.0853(8) -0.0089(6) -0.0180(5) -0.0017(5)
Ag05 0.0535(8) 0.0776(11) 0.0782(11) 0.000 -0.0080(7) 0.000
Ag06 0.0778(13) 0.0955(15) 0.1265(19) 0.000 0.0069(12) 0.000
Ag07 0.0913(15) 0.0882(15) 0.148(2) 0.000 -0.0353(15) 0.000
Ag08 0.0793(10) 0.0963(12) 0.1392(15) 0.0031(10) -0.0047(9) -0.0200(8)
Ag09 0.0757(13) 0.130(2) 0.1217(19) 0.000 -0.0233(12) 0.000
Ag0B 0.0700(9) 0.1134(13) 0.1431(16) -0.0041(11) -0.0323(9) -0.0039(8)
Ag0C 0.0978(12) 0.1084(14) 0.1342(16) 0.0203(11) 0.0102(11) -0.0115(10)
Ag0D 0.1030(12) 0.0992(12) 0.1422(16) -0.0174(11) -0.0325(11) -0.0177(9)
Ag0E 0.1081(13) 0.1008(13) 0.1409(16) -0.0371(11) -0.0275(11) 0.0034(10)
C00H 0.070(6) 0.156(10) 0.126(9) 0.000 -0.040(7) 0.000
C00I 0.081(9) 0.11(2) 0.21(2) 0.000 -0.073(15) 0.000
C00L 0.094(11) 0.160(16) 0.153(15) -0.055(12) -0.049(9) -0.011(9)
C00U 0.121(10) 0.086(6) 0.162(9) -0.031(5) -0.037(7) -0.005(6)
C00X 0.131(15) 0.100(8) 0.207(19) -0.041(9) -0.047(13) -0.003(7)
C00Y 0.094(7) 0.096(10) 0.136(8) 0.007(7) 0.008(6) -0.024(7)
C011 0.104(19) 0.17(3) 0.121(18) 0.000 -0.063(12) 0.000
C012 0.115(8) 0.106(9) 0.108(7) -0.030(4) -0.037(5) -0.008(5)
C013 0.125(8) 0.066(5) 0.149(6) 0.014(5) 0.002(6) -0.007(5)
C0AA 0.14(2) 0.16(3) 0.13(2) 0.023(16) 0.043(15) -0.013(14)
C1AA 0.062(13) 0.21(3) 0.19(3) 0.00(2) -0.061(15) 0.022(14)
C73 0.101(9) 0.098(14) 0.177(19) 0.005(15) 0.036(13) -0.007(11)
C31 0.108(5) 0.108(5) 0.108(5) 0.0004(10) 0.0023(10) -0.0006(10)
C36 0.34(5) 0.15(3) 0.109(10) -0.021(16) 0.026(19) -0.04(3)
C91 0.102(11) 0.157(17) 0.144(15) -0.046(11) -0.049(9) -0.015(8)
Ag1 0.0926(11) 0.1334(16) 0.0956(11) -0.0168(10) -0.0140(9) 0.0064(10)
C29 0.079(9) 0.168(10) 0.099(8) 0.000 -0.035(6) 0.000
C8AA 0.10(2) 0.17(3) 0.102(9) 0.000 -0.028(9) 0.000
S8 0.124(5) 0.145(6) 0.203(7) -0.013(5) -0.019(5) -0.022(4)
F31 0.136(17) 0.16(2) 0.237(13) -0.023(12) -0.038(11) -0.042(16)
F36 0.139(18) 0.167(12) 0.23(3) -0.019(11) -0.04(2) -0.044(11)
C0BA 0.134(7) 0.168(12) 0.247(13) -0.020(9) -0.032(9) -0.048(8)
O31 0.110(2) 0.158(2) 0.207(2) -0.10174(10) 0.00308(11) -0.00002(10)
C55 0.124(18) 0.098(12) 0.191(14) 0.018(17) 0.049(19) -0.007(8)
C24 0.072(7) 0.127(11) 0.135(10) 0.000 0.004(8) 0.000
C35 0.162(9) 0.162(9) 0.161(9) -0.001(2) 0.002(2) 0.000(2)
S13 0.192(9) 0.211(10) 0.178(8) -0.028(6) 0.011(7) 0.036(7)
C2AA 0.058(7) 0.119(15) 0.25(2) 0.000 0.017(9) 0.000
C37 0.043(5) 0.157(8) 0.131(6) 0.012(6) -0.014(6) 0.003(6)
F43 0.136(9) 0.17(3) 0.26(3) -0.01(2) -0.034(13) -0.043(11)
C3AA 0.111(19) 0.16(4) 0.104(13) 0.000 -0.04(2) 0.000
F31A 0.141(7) 0.199(16) 0.30(2) -0.036(14) -0.037(11) -0.049(9)
F36A 0.182(15) 0.207(18) 0.271(13) -0.039(11) -0.026(11) -0.062(13)
F43A 0.181(16) 0.187(13) 0.291(18) -0.011(13) -0.036(14) -0.069(10)
C8 0.110(19) 0.38(10) 0.08(2) 0.000 -0.025(18) 0.000
C44 0.136(14) 0.101(9) 0.21(2) -0.045(10) -0.053(13) -0.003(8)
C58 0.14(2) 0.09(2) 0.21(2) -0.042(12) -0.051(15) 0.009(17)
C62 0.135(15) 0.11(2) 0.21(3) -0.052(18) -0.054(15) -0.002(13)
C68 0.14(3) 0.096(14) 0.22(2) -0.040(15) -0.06(2) -0.015(15)
C62A 0.148(19) 0.111(14) 0.21(2) -0.042(12) -0.051(15) -0.002(11)
C68A 0.138(15) 0.104(18) 0.22(3) -0.044(17) -0.051(16) -0.004(12)
C58A 0.14(2) 0.119(19) 0.22(2) -0.052(16) -0.052(18) 0.000(15)
C6AA 0.11(2) 0.16(2) 0.18(2) -0.049(16) -0.039(15) -0.011(14)
C22 0.105(15) 0.18(3) 0.159(18) -0.053(15) -0.041(13) -0.008(14)
C17 0.111(16) 0.15(2) 0.134(19) -0.070(14) -0.054(12) -0.008(12)
C6AB 0.104(18) 0.169(19) 0.15(2) -0.054(14) -0.047(16) -0.003(14)
C17A 0.098(11) 0.17(3) 0.17(3) -0.07(2) -0.041(12) -0.015(11)
C22A 0.10(2) 0.17(2) 0.149(16) -0.050(14) -0.053(13) -0.003(17)
O74 0.185(9) 0.160(7) 0.172(7) -0.043(6) 0.011(7) 0.032(7)
C6 0.17(3) 0.36(7) 0.22(4) 0.15(5) 0.03(3) -0.02(4)
O75 0.220(7) 0.220(7) 0.220(7) -0.0001(10) 0.0042(10) -0.0001(10)
C2 0.19(2) 0.182(17) 0.187(15) 0.048(15) 0.026(16) -0.040(14)
C1 0.110(19) 0.20(4) 0.089(17) 0.000 0.035(18) 0.000
C3 0.12(2) 0.51(10) 0.057(18) 0.000 0.005(16) 0.000
C4 0.071(7) 0.19(2) 0.093(16) 0.048(16) -0.009(10) 0.022(12)
C5 0.181(4) 0.181(4) 0.181(4) 0.0000(2) 0.0035(2) 0.0000(2)
C11 0.193(7) 0.193(8) 0.193(8) 0.000(2) 0.003(2) 0.001(2)
C13 0.091(18) 0.59(19) 0.20(7) 0.000 0.04(2) 0.000
C5AA 0.16(3) 0.19(3) 0.28(5) -0.02(3) 0.11(3) -0.02(2)
C7 0.095(19) 0.39(6) 0.145(19) 0.07(2) 0.059(14) 0.05(2)
C9 0.174(19) 0.18(2) 0.22(2) 0.007(16) 0.014(16) -0.073(16)
C7AA 0.181(14) 0.181(14) 0.180(14) 0.000 0.003(2) 0.000
C48 0.17(3) 0.54(14) 0.12(2) -0.11(5) -0.04(3) 0.09(4)
O4 0.144(2) 0.144(2) 0.144(2) -0.00002(10) 0.00280(11) -0.00001(10)
C1BA 0.190(19) 0.123(12) 0.20(2) -0.003(15) 0.008(16) 0.031(13)
C19 0.16(3) 0.29(4) 0.20(2) 0.000 0.09(3) 0.000
C47 0.071(14) 0.43(6) 0.27(4) 0.05(6) 0.008(18) -0.054(18)
C18 0.15(2) 0.19(3) 0.204(16) -0.030(11) 0.052(16) 0.017(16)
C40 0.31(4) 0.10(2) 0.20(2) -0.033(13) 0.06(3) -0.03(3)
O51 0.250(16) 0.198(15) 0.128(9) -0.047(7) 0.014(10) 0.049(15)
O33 0.119(6) 0.111(7) 0.209(17) -0.043(9) -0.024(7) -0.020(5)

loop_
_atom_type_symbol
_atom_type_description
_atom_type_scat_dispersion_real
_atom_type_scat_dispersion_imag
_atom_type_scat_source
Ag Ag 0.1306 4.2820 'International Tables Vol C Tables 4.2.6.8 and 6.1.1.4'
C C 0.0181 0.0091 'International Tables Vol C Tables 4.2.6.8 and 6.1.1.4'
F F 0.0727 0.0534 'International Tables Vol C Tables 4.2.6.8 and 6.1.1.4'
O O 0.0492 0.0322 'International Tables Vol C Tables 4.2.6.8 and 6.1.1.4'
S S 0.3331 0.5567 'International Tables Vol C Tables 4.2.6.8 and 6.1.1.4'
H H 0.0000 0.0000 'International Tables Vol C Tables 4.2.6.8 and 6.1.1.4'

loop_
_geom_angle_atom_site_label_1
_geom_angle_atom_site_label_2
_geom_angle_atom_site_label_3
_geom_angle
_geom_angle_site_symmetry_1
_geom_angle_site_symmetry_3
_geom_angle_publ_flag
Ag02 Ag01 Ag02 180.0 5_666 . ?
Ag02 Ag01 Ag03 63.22(3) 5_666 2_656 ?
Ag02 Ag01 Ag03 116.78(3) 5_666 6_565 ?
Ag02 Ag01 Ag03 116.78(3) 5_666 . ?
Ag02 Ag01 Ag03 116.78(3) . 2_656 ?
Ag02 Ag01 Ag03 63.22(3) . . ?
Ag02 Ag01 Ag03 63.22(3) . 6_565 ?
Ag02 Ag01 Ag03 116.78(3) . 5_666 ?
Ag02 Ag01 Ag03 63.22(3) 5_666 5_666 ?
Ag02 Ag01 Ag04 116.76(4) 5_666 . ?
Ag02 Ag01 Ag04 63.25(4) . 6_565 ?
Ag02 Ag01 Ag04 116.75(4) . 2_656 ?
Ag02 Ag01 Ag04 63.25(4) . . ?
Ag02 Ag01 Ag04 63.24(4) 5_666 2_656 ?
Ag02 Ag01 Ag04 63.24(4) 5_666 5_666 ?
Ag02 Ag01 Ag04 116.75(4) . 5_666 ?
Ag02 Ag01 Ag04 116.76(4) 5_666 6_565 ?
Ag02 Ag01 Ag05 116.07(5) 5_666 . ?
Ag02 Ag01 Ag05 63.93(5) 5_666 5_666 ?
Ag02 Ag01 Ag05 63.93(5) . . ?
Ag02 Ag01 Ag05 116.07(5) . 5_666 ?
Ag03 Ag01 Ag03 115.92(5) . 6_565 ?
Ag03 Ag01 Ag03 64.07(5) 5_666 6_565 ?
Ag03 Ag01 Ag03 64.08(5) . 2_656 ?
Ag03 Ag01 Ag03 180.00(5) 2_656 6_565 ?
Ag03 Ag01 Ag03 115.93(5) 5_666 2_656 ?
Ag03 Ag01 Ag03 180.00(3) . 5_666 ?
Ag04 Ag01 Ag03 116.65(3) 5_666 2_656 ?
Ag04 Ag01 Ag03 63.35(3) 5_666 6_565 ?
Ag04 Ag01 Ag03 116.88(4) . 5_666 ?
Ag04 Ag01 Ag03 116.88(4) 6_565 2_656 ?
Ag04 Ag01 Ag03 116.88(4) 2_656 6_565 ?
Ag04 Ag01 Ag03 63.12(4) 2_656 2_656 ?
Ag04 Ag01 Ag03 63.35(3) 2_656 . ?
Ag04 Ag01 Ag03 63.35(3) . 2_656 ?
Ag04 Ag01 Ag03 63.12(4) 6_565 6_565 ?
Ag04 Ag01 Ag03 63.12(4) . . ?
Ag04 Ag01 Ag03 116.65(3) . 6_565 ?
Ag04 Ag01 Ag03 116.88(4) 5_666 . ?
Ag04 Ag01 Ag03 116.65(3) 6_565 . ?
Ag04 Ag01 Ag03 63.12(4) 5_666 5_666 ?
Ag04 Ag01 Ag03 63.35(3) 6_565 5_666 ?
Ag04 Ag01 Ag03 116.65(3) 2_656 5_666 ?
Ag04 Ag01 Ag04 115.82(5) 5_666 6_565 ?
Ag04 Ag01 Ag04 64.18(5) 5_666 2_656 ?
Ag04 Ag01 Ag04 115.82(5) 2_656 . ?
Ag04 Ag01 Ag04 180.0 6_565 2_656 ?
Ag04 Ag01 Ag04 64.18(5) 6_565 . ?
Ag04 Ag01 Ag04 180.00(4) 5_666 . ?
Ag04 Ag01 Ag05 63.46(4) 2_656 . ?
Ag04 Ag01 Ag05 63.46(4) . 5_666 ?
Ag04 Ag01 Ag05 116.54(4) . . ?
Ag04 Ag01 Ag05 116.54(4) 6_565 . ?
Ag04 Ag01 Ag05 63.46(4) 5_666 . ?
Ag04 Ag01 Ag05 116.54(4) 5_666 5_666 ?
Ag04 Ag01 Ag05 63.46(4) 6_565 5_666 ?
Ag04 Ag01 Ag05 116.54(4) 2_656 5_666 ?
Ag05 Ag01 Ag03 116.71(3) . 5_666 ?
Ag05 Ag01 Ag03 116.71(3) . 2_656 ?
Ag05 Ag01 Ag03 63.29(3) 5_666 5_666 ?
Ag05 Ag01 Ag03 63.29(3) 5_666 2_656 ?
Ag05 Ag01 Ag03 116.71(3) 5_666 . ?
Ag05 Ag01 Ag03 116.71(3) 5_666 6_565 ?
Ag05 Ag01 Ag03 63.29(3) . 6_565 ?
Ag05 Ag01 Ag03 63.29(3) . . ?
Ag05 Ag01 Ag05 180.0 5_666 . ?
Ag01 Ag02 Ag03 58.52(3) . 6_565 ?
Ag01 Ag02 Ag03 58.51(3) . . ?
Ag01 Ag02 Ag04 58.40(4) . 6_565 ?
Ag01 Ag02 Ag04 58.40(4) . . ?
Ag01 Ag02 Ag05 58.13(4) . . ?
Ag01 Ag02 Ag06 120.55(7) . . ?
Ag01 Ag02 Ag08 121.35(4) . . ?
Ag01 Ag02 Ag08 121.35(4) . 6_565 ?
Ag01 Ag02 Ag0B 118.73(7) . 6_565 ?
Ag01 Ag02 Ag0B 118.73(7) . . ?
Ag03 Ag02 Ag03 108.14(6) . 6_565 ?
Ag03 Ag02 Ag05 59.81(4) . . ?
Ag03 Ag02 Ag05 59.81(4) 6_565 . ?
Ag03 Ag02 Ag06 92.01(6) 6_565 . ?
Ag03 Ag02 Ag06 92.01(6) . . ?
Ag03 Ag02 Ag08 146.52(9) . 6_565 ?
Ag03 Ag02 Ag08 62.90(4) . . ?
Ag03 Ag02 Ag08 62.90(4) 6_565 6_565 ?
Ag03 Ag02 Ag08 146.51(9) 6_565 . ?
Ag03 Ag02 Ag0B 93.81(5) 6_565 6_565 ?
Ag03 Ag02 Ag0B 146.20(7) 6_565 . ?
Ag03 Ag02 Ag0B 93.81(5) . . ?
Ag03 Ag02 Ag0B 146.20(7) . 6_565 ?
Ag04 Ag02 Ag03 59.95(4) . . ?
Ag04 Ag02 Ag03 108.65(6) . 6_565 ?
Ag04 Ag02 Ag03 108.65(6) 6_565 . ?
Ag04 Ag02 Ag03 59.95(4) 6_565 6_565 ?
Ag04 Ag02 Ag04 60.89(7) 6_565 . ?
Ag04 Ag02 Ag05 107.74(5) . . ?
Ag04 Ag02 Ag05 107.74(5) 6_565 . ?
Ag04 Ag02 Ag06 148.86(4) 6_565 . ?
Ag04 Ag02 Ag06 148.86(4) . . ?
Ag04 Ag02 Ag08 152.54(7) . 6_565 ?
Ag04 Ag02 Ag08 152.54(7) 6_565 . ?
Ag04 Ag02 Ag08 94.61(5) 6_565 6_565 ?
Ag04 Ag02 Ag08 94.61(5) . . ?
Ag04 Ag02 Ag0B 60.44(5) 6_565 6_565 ?
Ag04 Ag02 Ag0B 89.15(7) 6_565 . ?
Ag04 Ag02 Ag0B 60.44(5) . . ?
Ag04 Ag02 Ag0B 89.15(7) . 6_565 ?
Ag05 Ag02 Ag06 62.43(7) . . ?
Ag05 Ag02 Ag08 90.73(6) . . ?
Ag05 Ag02 Ag08 90.73(6) . 6_565 ?
Ag05 Ag02 Ag0B 151.81(4) . . ?
Ag05 Ag02 Ag0B 151.81(4) . 6_565 ?
Ag08 Ag02 Ag06 57.98(5) . . ?
Ag08 Ag02 Ag06 57.98(5) 6_565 . ?
Ag08 Ag02 Ag08 105.56(9) 6_565 . ?
Ag08 Ag02 Ag0B 66.54(6) 6_565 6_565 ?
Ag08 Ag02 Ag0B 110.72(6) . 6_565 ?
Ag08 Ag02 Ag0B 110.72(6) 6_565 . ?
Ag08 Ag02 Ag0B 66.55(6) . . ?
Ag0B Ag02 Ag06 113.08(7) . . ?
Ag0B Ag02 Ag06 113.08(7) 6_565 . ?
Ag0B Ag02 Ag0B 56.34(8) 6_565 . ?
C37 Ag02 Ag01 162.8(14) . . ?
C37 Ag02 Ag03 138.6(14) . 6_565 ?
C37 Ag02 Ag03 107.4(13) . . ?
C37 Ag02 Ag04 107.1(14) . . ?
C37 Ag02 Ag04 125.2(13) . 6_565 ?
C37 Ag02 Ag05 125.9(14) . . ?
C37 Ag02 Ag06 66.3(14) . . ?
C37 Ag02 Ag08 46.4(13) . . ?
C37 Ag02 Ag08 75.8(14) . 6_565 ?
C37 Ag02 Ag0B 66.5(13) . 6_565 ?
C37 Ag02 Ag0B 48.5(14) . . ?
Ag01 Ag03 Ag02 58.26(4) . . ?
Ag01 Ag03 Ag03 57.96(3) . 2_656 ?
Ag01 Ag03 Ag04 58.34(3) . . ?
Ag01 Ag03 Ag04 58.22(3) . 2_656 ?
Ag01 Ag03 Ag05 58.32(4) . . ?
Ag01 Ag03 Ag07 120.69(5) . . ?
Ag01 Ag03 Ag08 118.53(5) . . ?
Ag01 Ag03 Ag0C 119.19(6) . . ?
Ag01 Ag03 Ag0D 121.01(7) . . ?
Ag01 Ag03 Ag0E 120.74(5) . 2_656 ?
Ag02 Ag03 Ag03 107.60(5) . 2_656 ?
Ag02 Ag03 Ag04 108.30(5) . 2_656 ?
Ag02 Ag03 Ag05 60.58(5) . . ?
Ag02 Ag03 Ag07 149.13(6) . . ?
Ag02 Ag03 Ag08 60.32(5) . . ?
Ag02 Ag03 Ag0C 89.89(6) . . ?
Ag02 Ag03 Ag0D 95.25(6) . . ?
Ag02 Ag03 Ag0E 151.91(8) . 2_656 ?
Ag03 Ag03 Ag07 62.73(3) 2_656 . ?
Ag03 Ag03 Ag08 150.98(8) 2_656 . ?
Ag03 Ag03 Ag0C 151.24(7) 2_656 . ?
Ag03 Ag03 Ag0D 90.06(7) 2_656 . ?
Ag03 Ag03 Ag0E 90.71(6) 2_656 2_656 ?
Ag04 Ag03 Ag02 59.99(5) . . ?
Ag04 Ag03 Ag03 59.41(4) 2_656 2_656 ?
Ag04 Ag03 Ag03 59.73(5) . 2_656 ?
Ag04 Ag03 Ag04 107.64(5) . 2_656 ?
Ag04 Ag03 Ag05 108.39(6) . . ?
Ag04 Ag03 Ag07 92.06(4) 2_656 . ?
Ag04 Ag03 Ag07 92.24(5) . . ?
Ag04 Ag03 Ag08 93.07(6) . . ?
Ag04 Ag03 Ag08 147.21(7) 2_656 . ?
Ag04 Ag03 Ag0C 146.97(6) . . ?
Ag04 Ag03 Ag0C 93.85(6) 2_656 . ?
Ag04 Ag03 Ag0D 62.77(6) . . ?
Ag04 Ag03 Ag0D 145.56(7) 2_656 . ?
Ag04 Ag03 Ag0E 62.55(5) 2_656 2_656 ?
Ag04 Ag03 Ag0E 146.80(7) . 2_656 ?
Ag05 Ag03 Ag03 107.56(5) . 2_656 ?
Ag05 Ag03 Ag04 60.08(5) . 2_656 ?
Ag05 Ag03 Ag07 148.93(5) . . ?
Ag05 Ag03 Ag08 89.70(6) . . ?
Ag05 Ag03 Ag0C 60.93(6) . . ?
Ag05 Ag03 Ag0D 153.15(6) . . ?
Ag05 Ag03 Ag0E 94.06(7) . 2_656 ?
Ag08 Ag03 Ag07 112.72(5) . . ?
Ag08 Ag03 Ag0C 57.72(6) . . ?
Ag0C Ag03 Ag07 112.21(6) . . ?
Ag0D Ag03 Ag07 57.38(5) . . ?
Ag0D Ag03 Ag08 66.66(6) . . ?
Ag0D Ag03 Ag0C 111.38(7) . . ?
Ag0E Ag03 Ag07 58.45(5) 2_656 . ?
Ag0E Ag03 Ag08 111.66(7) 2_656 . ?
Ag0E Ag03 Ag0C 65.62(7) 2_656 . ?
Ag0E Ag03 Ag0D 106.09(7) 2_656 . ?
C013 Ag03 Ag01 176.2(8) . . ?
C013 Ag03 Ag02 118.3(8) . . ?
C013 Ag03 Ag03 123.8(8) . 2_656 ?
C013 Ag03 Ag04 125.5(8) . 2_656 ?
C013 Ag03 Ag04 119.0(9) . . ?
C013 Ag03 Ag05 122.1(9) . . ?
C013 Ag03 Ag07 61.2(8) . . ?
C013 Ag03 Ag08 58.2(8) . . ?
C013 Ag03 Ag0C 61.2(9) . . ?
C013 Ag03 Ag0D 56.6(9) . . ?
C013 Ag03 Ag0E 63.0(8) . 2_656 ?
Ag01 Ag04 Ag02 58.35(4) . . ?
Ag01 Ag04 Ag03 58.54(3) . . ?
Ag01 Ag04 Ag03 58.42(3) . 2_656 ?
Ag01 Ag04 Ag04 57.91(3) . 6_565 ?
Ag01 Ag04 Ag05 58.34(4) . 5_666 ?
Ag01 Ag04 Ag09 121.12(5) . . ?
Ag01 Ag04 Ag0B 121.85(6) . . ?
Ag01 Ag04 Ag0D 119.27(6) . . ?
Ag01 Ag04 Ag0E 118.85(5) . . ?
Ag01 Ag04 Ag1 120.50(6) . . ?
Ag02 Ag04 Ag03 108.55(6) . 2_656 ?
Ag02 Ag04 Ag04 59.55(3) . 6_565 ?
Ag02 Ag04 Ag05 107.80(5) . 5_666 ?
Ag02 Ag04 Ag09 91.76(6) . . ?
Ag02 Ag04 Ag0B 63.63(6) . . ?
Ag02 Ag04 Ag0D 94.10(6) . . ?
Ag02 Ag04 Ag0E 147.81(7) . . ?
Ag02 Ag04 Ag1 146.69(7) . . ?
Ag03 Ag04 Ag02 60.06(5) . . ?
Ag03 Ag04 Ag03 60.86(5) . 2_656 ?
Ag03 Ag04 Ag04 107.62(3) 2_656 6_565 ?
Ag03 Ag04 Ag04 107.68(3) . 6_565 ?
Ag03 Ag04 Ag05 108.60(5) . 5_666 ?
Ag03 Ag04 Ag05 59.95(4) 2_656 5_666 ?
Ag03 Ag04 Ag09 148.25(7) . . ?
Ag03 Ag04 Ag09 149.76(7) 2_656 . ?
Ag03 Ag04 Ag0B 95.83(6) . . ?
Ag03 Ag04 Ag0B 153.73(7) 2_656 . ?
Ag03 Ag04 Ag0D 60.82(5) . . ?
Ag03 Ag04 Ag0D 89.58(6) 2_656 . ?
Ag03 Ag04 Ag0E 90.33(6) . . ?
Ag03 Ag04 Ag0E 60.46(5) 2_656 . ?
Ag03 Ag04 Ag1 151.92(6) . . ?
Ag03 Ag04 Ag1 93.81(6) 2_656 . ?
Ag04 Ag04 Ag09 63.21(3) 6_565 . ?
Ag04 Ag04 Ag0B 90.21(4) 6_565 . ?
Ag04 Ag04 Ag0D 151.72(5) 6_565 . ?
Ag04 Ag04 Ag0E 150.40(5) 6_565 . ?
Ag04 Ag04 Ag1 90.70(5) 6_565 . ?
Ag05 Ag04 Ag04 59.69(3) 5_666 6_565 ?
Ag05 Ag04 Ag09 93.05(6) 5_666 . ?
Ag05 Ag04 Ag0B 145.46(6) 5_666 . ?
Ag05 Ag04 Ag0D 146.56(6) 5_666 . ?
Ag05 Ag04 Ag0E 92.72(6) 5_666 . ?
Ag05 Ag04 Ag1 62.20(6) 5_666 . ?
Ag0B Ag04 Ag09 55.79(7) . . ?
Ag0B Ag04 Ag0D 67.07(6) . . ?
Ag0B Ag04 Ag0E 111.63(6) . . ?
Ag0D Ag04 Ag09 111.64(5) . . ?
Ag0E Ag04 Ag09 112.11(7) . . ?
Ag0E Ag04 Ag0D 57.80(7) . . ?
C012 Ag04 Ag01 171.5(8) . . ?
C012 Ag04 Ag02 130.1(8) . . ?
C012 Ag04 Ag03 114.1(7) . 2_656 ?
C012 Ag04 Ag03 122.9(8) . . ?
C012 Ag04 Ag04 125.2(8) . 6_565 ?
C012 Ag04 Ag05 115.2(8) . 5_666 ?
C012 Ag04 Ag09 62.7(8) . . ?
C012 Ag04 Ag0B 66.6(8) . . ?
C012 Ag04 Ag0D 62.4(8) . . ?
C012 Ag04 Ag0E 54.1(7) . . ?
C012 Ag04 Ag1 53.7(8) . . ?
Ag1 Ag04 Ag09 59.19(7) . . ?
Ag1 Ag04 Ag0B 105.38(7) . . ?
Ag1 Ag04 Ag0D 110.86(7) . . ?
Ag1 Ag04 Ag0E 65.00(7) . . ?
Ag01 Ag05 Ag02 57.94(5) . . ?
Ag01 Ag05 Ag03 58.39(4) . . ?
Ag01 Ag05 Ag03 58.39(4) . 6_565 ?
Ag01 Ag05 Ag04 58.20(4) . 5_666 ?
Ag01 Ag05 Ag04 58.20(4) . 2_656 ?
Ag01 Ag05 Ag06 121.40(8) . . ?
Ag01 Ag05 Ag0C 121.05(6) . . ?
Ag01 Ag05 Ag0C 121.05(6) . 6_565 ?
Ag01 Ag05 Ag1 118.60(6) . 2_656 ?
Ag01 Ag05 Ag1 118.60(6) . 5_666 ?
Ag02 Ag05 Ag06 63.45(7) . . ?
Ag02 Ag05 Ag0C 90.39(6) . . ?
Ag02 Ag05 Ag0C 90.39(6) . 6_565 ?
Ag02 Ag05 Ag1 150.47(4) . 5_666 ?
Ag02 Ag05 Ag1 150.47(4) . 2_656 ?
Ag03 Ag05 Ag02 59.62(4) . . ?
Ag03 Ag05 Ag02 59.62(4) 6_565 . ?
Ag03 Ag05 Ag03 107.84(8) . 6_565 ?
Ag03 Ag05 Ag04 108.38(7) 6_565 2_656 ?
Ag03 Ag05 Ag04 59.97(4) 6_565 5_666 ?
Ag03 Ag05 Ag04 108.38(7) . 5_666 ?
Ag03 Ag05 Ag04 59.97(4) . 2_656 ?
Ag03 Ag05 Ag06 92.51(5) 6_565 . ?
Ag03 Ag05 Ag06 92.51(5) . . ?
Ag03 Ag05 Ag0C 62.74(5) 6_565 6_565 ?
Ag03 Ag05 Ag0C 62.74(5) . . ?
Ag03 Ag05 Ag0C 146.06(7) . 6_565 ?
Ag03 Ag05 Ag0C 146.06(7) 6_565 . ?
Ag03 Ag05 Ag1 92.76(5) . 2_656 ?
Ag03 Ag05 Ag1 92.76(5) 6_565 5_666 ?
Ag03 Ag05 Ag1 147.57(6) . 5_666 ?
Ag03 Ag05 Ag1 147.57(6) 6_565 2_656 ?
Ag04 Ag05 Ag02 107.45(7) 5_666 . ?
Ag04 Ag05 Ag02 107.45(7) 2_656 . ?
Ag04 Ag05 Ag04 60.62(6) 5_666 2_656 ?
Ag04 Ag05 Ag06 149.12(3) 5_666 . ?
Ag04 Ag05 Ag06 149.12(3) 2_656 . ?
Ag04 Ag05 Ag0C 152.78(6) 2_656 6_565 ?
Ag04 Ag05 Ag0C 94.88(5) 5_666 6_565 ?
Ag04 Ag05 Ag0C 94.88(5) 2_656 . ?
Ag04 Ag05 Ag0C 152.78(6) 5_666 . ?
Ag04 Ag05 Ag1 90.21(6) 5_666 2_656 ?
Ag04 Ag05 Ag1 60.44(5) 5_666 5_666 ?
Ag04 Ag05 Ag1 60.44(5) 2_656 2_656 ?
Ag04 Ag05 Ag1 90.21(6) 2_656 5_666 ?
Ag0C Ag05 Ag06 57.48(5) 6_565 . ?
Ag0C Ag05 Ag06 57.48(5) . . ?
Ag0C Ag05 Ag0C 105.63(10) . 6_565 ?
Ag0C Ag05 Ag1 111.98(8) . 5_666 ?
Ag0C Ag05 Ag1 65.78(6) . 2_656 ?
Ag0C Ag05 Ag1 111.98(8) 6_565 2_656 ?
Ag0C Ag05 Ag1 65.78(6) 6_565 5_666 ?
Ag1 Ag05 Ag06 111.78(8) 5_666 . ?
Ag1 Ag05 Ag06 111.78(8) 2_656 . ?
Ag1 Ag05 Ag1 59.00(9) 5_666 2_656 ?
Ag05 Ag06 Ag02 54.12(6) . . ?
Ag08 Ag06 Ag02 57.35(6) . . ?
Ag08 Ag06 Ag02 57.35(6) 6_565 . ?
Ag08 Ag06 Ag05 85.31(6) 6_565 . ?
Ag08 Ag06 Ag05 85.31(6) . . ?
Ag08 Ag06 Ag08 104.52(12) . 6_565 ?
Ag0C Ag06 Ag02 85.56(7) . . ?
Ag0C Ag06 Ag02 85.56(7) 6_565 . ?
Ag0C Ag06 Ag05 58.73(5) . . ?
Ag0C Ag06 Ag05 58.72(5) 6_565 . ?
Ag0C Ag06 Ag08 59.25(6) . . ?
Ag0C Ag06 Ag08 139.99(10) . 6_565 ?
Ag0C Ag06 Ag08 139.99(10) 6_565 . ?
Ag0C Ag06 Ag08 59.26(6) 6_565 6_565 ?
Ag0C Ag06 Ag0C 107.71(11) . 6_565 ?
C00Y Ag06 Ag02 103.5(8) 6_565 . ?
C00Y Ag06 Ag02 103.5(8) . . ?
C00Y Ag06 Ag05 109.4(7) . . ?
C00Y Ag06 Ag05 109.4(7) 6_565 . ?
C00Y Ag06 Ag08 143.2(8) 6_565 . ?
C00Y Ag06 Ag08 143.2(8) . 6_565 ?
C00Y Ag06 Ag08 46.4(8) . . ?
C00Y Ag06 Ag08 46.4(8) 6_565 6_565 ?
C00Y Ag06 Ag0C 53.0(7) 6_565 6_565 ?
C00Y Ag06 Ag0C 156.9(8) . 6_565 ?
C00Y Ag06 Ag0C 156.9(8) 6_565 . ?
C00Y Ag06 Ag0C 53.0(7) . . ?
C00Y Ag06 C00Y 140.8(15) . 6_565 ?
Ag03 Ag07 Ag03 54.54(6) 2_656 . ?
Ag0D Ag07 Ag03 85.78(7) 2_656 . ?
Ag0D Ag07 Ag03 58.44(5) 2_656 2_656 ?
Ag0D Ag07 Ag03 58.44(5) . . ?
Ag0D Ag07 Ag03 85.78(7) . 2_656 ?
Ag0D Ag07 Ag0D 140.76(12) . 2_656 ?
Ag0D Ag07 Ag0E 106.29(7) 2_656 . ?
Ag0D Ag07 Ag0E 59.09(7) . . ?
Ag0D Ag07 Ag0E 106.29(7) . 2_656 ?
Ag0D Ag07 Ag0E 59.09(7) 2_656 2_656 ?
Ag0E Ag07 Ag03 57.62(5) . 2_656 ?
Ag0E Ag07 Ag03 85.32(7) 2_656 2_656 ?
Ag0E Ag07 Ag03 57.62(5) 2_656 . ?
Ag0E Ag07 Ag03 85.32(7) . . ?
Ag0E Ag07 Ag0E 139.37(12) 2_656 . ?
C00U Ag07 Ag03 108.4(8) . . ?
C00U Ag07 Ag03 103.3(9) 2_656 . ?
C00U Ag07 Ag03 103.3(9) . 2_656 ?
C00U Ag07 Ag03 108.4(8) 2_656 2_656 ?
C00U Ag07 Ag0D 52.2(8) . . ?
C00U Ag07 Ag0D 145.0(9) . 2_656 ?
C00U Ag07 Ag0D 145.0(9) 2_656 . ?
C00U Ag07 Ag0D 52.2(8) 2_656 2_656 ?
C00U Ag07 Ag0E 155.1(9) 2_656 . ?
C00U Ag07 Ag0E 46.1(9) . . ?
C00U Ag07 Ag0E 155.1(9) . 2_656 ?
C00U Ag07 Ag0E 46.1(9) 2_656 2_656 ?
C00U Ag07 C00U 144.2(16) . 2_656 ?
Ag02 Ag08 Ag03 56.78(4) . . ?
Ag02 Ag08 Ag06 64.66(7) . . ?
Ag02 Ag08 Ag0D 86.76(7) . . ?
Ag03 Ag08 Ag0D 55.96(5) . . ?
Ag06 Ag08 Ag03 92.45(7) . . ?
Ag06 Ag08 Ag0D 146.62(8) . . ?
Ag0C Ag08 Ag02 90.03(6) . . ?
Ag0C Ag08 Ag03 61.43(6) . . ?
Ag0C Ag08 Ag06 60.00(7) . . ?
Ag0C Ag08 Ag0D 105.82(8) . . ?
C00Y Ag08 Ag02 110.1(6) . . ?
C00Y Ag08 Ag03 113.6(7) . . ?
C00Y Ag08 Ag06 45.8(7) . . ?
C00Y Ag08 Ag0C 53.4(7) . . ?
C00Y Ag08 Ag0D 151.5(7) . . ?
C00Y Ag08 C013 104.5(10) . . ?
C00Y Ag08 O31 99.9(9) . . ?
C013 Ag08 Ag02 98.5(6) . . ?
C013 Ag08 Ag03 41.8(5) . . ?
C013 Ag08 Ag06 115.9(6) . . ?
C013 Ag08 Ag0C 58.7(7) . . ?
C013 Ag08 Ag0D 48.8(7) . . ?
O31 Ag08 Ag02 138.4(8) . . ?
O31 Ag08 Ag03 134.0(5) . . ?
O31 Ag08 Ag06 133.4(5) . . ?
O31 Ag08 Ag0C 131.5(8) . . ?
O31 Ag08 Ag0D 79.4(5) . . ?
O31 Ag08 C013 101.2(8) . . ?
C37 Ag08 Ag02 47.4(10) . . ?
C37 Ag08 Ag03 102.4(10) . . ?
C37 Ag08 Ag06 70.7(14) . . ?
C37 Ag08 Ag0C 126.0(13) . . ?
C37 Ag08 Ag0D 103.2(14) . . ?
C37 Ag08 C00Y 105.2(16) . . ?
C37 Ag08 C013 141.1(13) . . ?
C37 Ag08 O31 98.0(13) . . ?
Ag04 Ag09 Ag04 53.57(6) . 6_565 ?
Ag0B Ag09 Ag04 85.85(9) . 6_565 ?
Ag0B Ag09 Ag04 85.85(9) 6_565 . ?
Ag0B Ag09 Ag04 58.41(6) . . ?
Ag0B Ag09 Ag04 58.41(6) 6_565 6_565 ?
Ag0B Ag09 Ag0B 60.11(10) . 6_565 ?
Ag0B Ag09 Ag1 138.41(10) . 6_565 ?
Ag0B Ag09 Ag1 105.18(7) . . ?
Ag0B Ag09 Ag1 138.41(10) 6_565 . ?
Ag0B Ag09 Ag1 105.17(7) 6_565 6_565 ?
C00H Ag09 Ag04 110.9(10) . 6_565 ?
C00H Ag09 Ag04 110.9(9) . . ?
C00H Ag09 Ag0B 53.2(8) . . ?
C00H Ag09 Ag0B 53.2(8) . 6_565 ?
C00H Ag09 Ag1 150.91(8) . 6_565 ?
C00H Ag09 Ag1 150.91(8) . . ?
C00H Ag09 C29 146.0(14) . . ?
Ag1 Ag09 Ag04 83.29(7) . 6_565 ?
Ag1 Ag09 Ag04 56.34(5) . . ?
Ag1 Ag09 Ag04 56.34(5) 6_565 6_565 ?
Ag1 Ag09 Ag04 83.29(7) 6_565 . ?
Ag1 Ag09 Ag1 58.07(9) . 6_565 ?
C29 Ag09 Ag04 99.4(7) . 6_565 ?
C29 Ag09 Ag04 99.4(7) . . ?
C29 Ag09 Ag0B 147.8(3) . 6_565 ?
C29 Ag09 Ag0B 147.8(3) . . ?
C29 Ag09 Ag1 45.0(6) . . ?
C29 Ag09 Ag1 45.0(6) . 6_565 ?
Ag02 Ag0B Ag0D 84.41(5) . . ?
Ag04 Ag0B Ag02 55.93(5) . . ?
Ag04 Ag0B Ag0D 57.16(5) . . ?
Ag09 Ag0B Ag02 93.23(7) . . ?
Ag09 Ag0B Ag04 65.80(6) . . ?
Ag09 Ag0B Ag0B 59.95(5) . 6_565 ?
Ag09 Ag0B Ag0D 111.66(8) . . ?
Ag0B Ag0B Ag02 61.83(4) 6_565 . ?
Ag0B Ag0B Ag04 89.79(4) 6_565 . ?
Ag0B Ag0B Ag0D 143.14(4) 6_565 . ?
C00H Ag0B Ag02 112.4(5) . . ?
C00H Ag0B Ag04 109.9(8) . . ?
C00H Ag0B Ag09 44.8(9) . . ?
C00H Ag0B Ag0B 51.7(5) . 6_565 ?
C00H Ag0B Ag0D 149.2(9) . . ?
C37 Ag0B Ag02 45.0(9) . . ?
C37 Ag0B Ag04 99.3(8) . . ?
C37 Ag0B Ag09 125.6(13) . . ?
C37 Ag0B Ag0B 68.6(13) . 6_565 ?
C37 Ag0B Ag0D 98.7(11) . . ?
C37 Ag0B C00H 111.4(15) . . ?
O4 Ag0B Ag02 140.7(5) . . ?
O4 Ag0B Ag04 135.5(6) . . ?
O4 Ag0B Ag09 126.1(5) . . ?
O4 Ag0B Ag0B 134.4(6) . 6_565 ?
O4 Ag0B Ag0D 81.0(5) . . ?
O4 Ag0B C00H 98.2(7) . . ?
O4 Ag0B C37 101.7(12) . . ?
Ag03 Ag0C Ag0E 55.91(6) . 2_656 ?
Ag03 Ag0C Ag1 84.44(6) . 2_656 ?
Ag05 Ag0C Ag03 56.33(5) . . ?
Ag05 Ag0C Ag0E 85.66(6) . 2_656 ?
Ag05 Ag0C Ag1 57.18(6) . 2_656 ?
Ag06 Ag0C Ag03 92.53(8) . . ?
Ag06 Ag0C Ag05 63.80(6) . . ?
Ag06 Ag0C Ag0E 145.79(9) . 2_656 ?
Ag06 Ag0C Ag1 109.92(8) . 2_656 ?
Ag08 Ag0C Ag03 60.84(6) . . ?
Ag08 Ag0C Ag05 88.85(7) . . ?
Ag08 Ag0C Ag06 60.75(7) . . ?
Ag08 Ag0C Ag0E 106.30(9) . 2_656 ?
Ag08 Ag0C Ag1 142.03(8) . 2_656 ?
C00Y Ag0C Ag03 106.3(7) . . ?
C00Y Ag0C Ag05 107.2(6) . . ?
C00Y Ag0C Ag06 45.6(6) . . ?
C00Y Ag0C Ag08 46.5(7) . . ?
C00Y Ag0C Ag0E 147.7(7) . 2_656 ?
C00Y Ag0C Ag1 152.4(7) . 2_656 ?
Ag1 Ag0C Ag0E 59.03(6) 2_656 2_656 ?
O75 Ag0C Ag03 141.9(10) 2_656 . ?
O75 Ag0C Ag05 137.8(10) 2_656 . ?
O75 Ag0C Ag06 125.5(10) 2_656 . ?
O75 Ag0C Ag08 132.9(10) 2_656 . ?
O75 Ag0C Ag0E 87.2(10) 2_656 2_656 ?
O75 Ag0C C00Y 100.7(12) 2_656 . ?
O75 Ag0C Ag1 83.8(10) 2_656 2_656 ?
Ag03 Ag0D Ag04 56.41(5) . . ?
Ag03 Ag0D Ag08 57.38(5) . . ?
Ag03 Ag0D Ag0B 86.48(6) . . ?
Ag04 Ag0D Ag08 84.47(6) . . ?
Ag04 Ag0D Ag0B 55.78(5) . . ?
Ag07 Ag0D Ag03 64.18(6) . . ?
Ag07 Ag0D Ag04 92.58(7) . . ?
Ag07 Ag0D Ag08 110.68(8) . . ?
Ag07 Ag0D Ag0B 146.33(8) . . ?
Ag08 Ag0D Ag0B 59.93(7) . . ?
Ag0E Ag0D Ag03 89.52(6) . . ?
Ag0E Ag0D Ag04 60.83(6) . . ?
Ag0E Ag0D Ag07 61.15(6) . . ?
Ag0E Ag0D Ag08 142.49(7) . . ?
Ag0E Ag0D Ag0B 105.05(9) . . ?
C00U Ag0D Ag03 107.6(6) . . ?
C00U Ag0D Ag04 106.3(8) . . ?
C00U Ag0D Ag07 45.6(7) . . ?
C00U Ag0D Ag08 153.0(8) . . ?
C00U Ag0D Ag0B 146.3(9) . . ?
C00U Ag0D Ag0E 46.6(8) . . ?
C00U Ag0D C013 102.1(10) . . ?
C013 Ag0D Ag03 42.7(5) . . ?
C013 Ag0D Ag04 98.9(5) . . ?
C013 Ag0D Ag07 61.2(6) . . ?
C013 Ag0D Ag08 51.2(6) . . ?
C013 Ag0D Ag0B 108.5(6) . . ?
C013 Ag0D Ag0E 116.9(7) . . ?
O33 Ag0D Ag03 142.6(5) . . ?
O33 Ag0D Ag04 133.8(6) . . ?
O33 Ag0D Ag07 132.8(5) . . ?
O33 Ag0D Ag08 86.0(4) . . ?
O33 Ag0D Ag0B 80.5(5) . . ?
O33 Ag0D Ag0E 127.7(5) . . ?
O33 Ag0D C00U 102.4(7) . . ?
O33 Ag0D C013 109.6(9) . . ?
Ag03 Ag0E Ag04 56.99(4) 2_656 . ?
Ag03 Ag0E Ag07 63.93(6) 2_656 . ?
Ag03 Ag0E Ag0C 58.47(6) 2_656 2_656 ?
Ag03 Ag0E Ag1 86.71(7) 2_656 . ?
Ag04 Ag0E Ag0C 86.72(6) . 2_656 ?
Ag04 Ag0E Ag1 56.46(6) . . ?
Ag07 Ag0E Ag04 92.10(8) . . ?
Ag07 Ag0E Ag0C 110.87(7) . 2_656 ?
Ag07 Ag0E Ag1 146.34(9) . . ?
Ag0D Ag0E Ag03 89.68(7) . 2_656 ?
Ag0D Ag0E Ag04 61.38(6) . . ?
Ag0D Ag0E Ag07 59.76(7) . . ?
Ag0D Ag0E Ag0C 144.73(8) . 2_656 ?
Ag0D Ag0E Ag1 106.85(8) . . ?
C00U Ag0E Ag03 108.8(8) . 2_656 ?
C00U Ag0E Ag04 112.6(8) . . ?
C00U Ag0E Ag07 45.3(7) . . ?
C00U Ag0E Ag0C 147.0(7) . 2_656 ?
C00U Ag0E Ag0D 52.5(8) . . ?
C00U Ag0E C012 105.5(10) . . ?
C00U Ag0E Ag1 152.4(7) . . ?
C00U Ag0E O74 96.7(11) . . ?
C012 Ag0E Ag03 100.7(5) . 2_656 ?
C012 Ag0E Ag04 44.0(5) . . ?
C012 Ag0E Ag07 118.7(7) . . ?
C012 Ag0E Ag0C 106.8(7) . 2_656 ?
C012 Ag0E Ag0D 61.4(7) . . ?
C012 Ag0E Ag1 48.0(7) . . ?
Ag1 Ag0E Ag0C 60.49(7) . 2_656 ?
O74 Ag0E Ag03 138.3(8) . 2_656 ?
O74 Ag0E Ag04 140.2(8) . . ?
O74 Ag0E Ag07 127.6(8) . . ?
O74 Ag0E Ag0C 82.1(8) . 2_656 ?
O74 Ag0E Ag0D 131.8(8) . . ?
O74 Ag0E C012 103.7(10) . . ?
O74 Ag0E Ag1 85.1(8) . . ?
Ag09 C00H Ag0B 82.0(9) . 6_565 ?
Ag09 C00H Ag0B 82.0(9) . . ?
Ag0B C00H Ag0B 76.6(11) . 6_565 ?
C00I C00H Ag09 148(5) . . ?
C00I C00H Ag0B 122(3) . . ?
C00I C00H Ag0B 122(3) . 6_565 ?
C00H C00I C011 169(6) . . ?
C91 C00L C6AA 105(3) . . ?
C91 C00L C22 98(3) . . ?
C91 C00L C17 99(2) . . ?
C91 C00L C6AB 106(3) . . ?
C91 C00L C17A 101(3) . . ?
C91 C00L C22A 107(3) . . ?
C6AA C00L C22 134(4) . . ?
C17 C00L C6AA 121(3) . . ?
C17 C00L C22 93(4) . . ?
C17A C00L C6AB 125(5) . . ?
C22A C00L C6AB 84(5) . . ?
C22A C00L C17A 132(5) . . ?
Ag07 C00U Ag0D 82.2(10) . . ?
Ag07 C00U Ag0E 88.6(9) . . ?
Ag0E C00U Ag0D 80.9(9) . . ?
C00X C00U Ag07 136(3) . . ?
C00X C00U Ag0D 122(3) . . ?
C00X C00U Ag0E 129(4) . . ?
C00U C00X C44 169(4) . . ?
Ag06 C00Y Ag08 87.8(10) . . ?
Ag06 C00Y Ag0C 81.3(8) . . ?
Ag08 C00Y Ag0C 80.2(9) . . ?
C73 C00Y Ag06 133(3) . . ?
C73 C00Y Ag08 132(3) . . ?
C73 C00Y Ag0C 123(3) . . ?
C00I C011 C7AA 93(4) . . ?
C1AA C011 C00I 110(2) . . ?
C1AA C011 C00I 110(2) 6_565 . ?
C1AA C011 C1AA 119(4) 6_565 . ?
C1AA C011 C7AA 111(3) . . ?
C1AA C011 C7AA 111(3) 6_565 . ?
Ag04 C012 Ag0E 82.0(8) . . ?
Ag04 C012 Ag1 81.2(8) . . ?
C91 C012 Ag04 155(3) . . ?
C91 C012 Ag0E 115(2) . . ?
C91 C012 Ag1 118(3) . . ?
Ag1 C012 Ag0E 82.3(9) . . ?
Ag03 C013 Ag08 80.0(8) . . ?
Ag03 C013 Ag0D 80.6(10) . . ?
Ag0D C013 Ag08 80.0(8) . . ?
C55 C013 Ag03 178(3) . . ?
C55 C013 Ag08 102(3) . . ?
C55 C013 Ag0D 100(3) . . ?
C73 C0AA C5AA 107(3) . . ?
C73 C0AA C9 102(3) . . ?
C5AA C0AA C9 106(4) . . ?
C7 C0AA C73 126(4) . . ?
C7 C0AA C5AA 94(4) . . ?
C7 C0AA C9 120(5) . . ?
C00Y C73 C0AA 176(4) . . ?
C36 C31 C1BA 87(3) . . ?
C36 C31 C47 117(3) . . ?
C55 C31 C36 111(3) . . ?
C55 C31 C1BA 109(3) . . ?
C55 C31 C47 110(3) . . ?
C1BA C31 C47 123(4) . . ?
C012 C91 C00L 161(3) . . ?
Ag04 Ag1 Ag05 57.37(5) . 5_666 ?
Ag04 Ag1 Ag09 64.48(7) . . ?
Ag04 Ag1 Ag0C 87.87(6) . 2_656 ?
Ag04 Ag1 Ag0E 58.55(6) . . ?
Ag04 Ag1 Ag1 89.30(5) . 6_565 ?
Ag05 Ag1 Ag09 93.43(7) 5_666 . ?
Ag05 Ag1 Ag0C 57.04(5) 5_666 2_656 ?
Ag05 Ag1 Ag0E 86.43(6) 5_666 . ?
Ag09 Ag1 Ag0C 148.35(9) . 2_656 ?
Ag09 Ag1 Ag0E 111.20(9) . . ?
Ag0E Ag1 Ag0C 60.48(6) . 2_656 ?
C012 Ag1 Ag04 45.2(5) . . ?
C012 Ag1 Ag05 102.0(5) . 5_666 ?
C012 Ag1 Ag09 63.4(7) . . ?
C012 Ag1 Ag0C 108.4(6) . 2_656 ?
C012 Ag1 Ag0E 49.7(6) . . ?
C012 Ag1 Ag1 119.5(6) . 6_565 ?
Ag1 Ag1 Ag05 60.50(4) 6_565 5_666 ?
Ag1 Ag1 Ag09 60.97(5) 6_565 . ?
Ag1 Ag1 Ag0C 106.21(5) 6_565 2_656 ?
Ag1 Ag1 Ag0E 143.83(5) 6_565 . ?
C29 Ag1 Ag04 105.9(11) . . ?
C29 Ag1 Ag05 105.9(6) . 5_666 ?
C29 Ag1 Ag09 43.6(11) . . ?
C29 Ag1 Ag0C 147.8(8) . 2_656 ?
C29 Ag1 Ag0E 151.2(9) . . ?
C29 Ag1 C012 101.7(11) . . ?
C29 Ag1 Ag1 46.7(5) . 6_565 ?
C29 Ag1 C4 104.7(14) . . ?
C4 Ag1 Ag04 100.5(12) . . ?
C4 Ag1 Ag05 44.1(13) . 5_666 ?
C4 Ag1 Ag09 123.6(14) . . ?
C4 Ag1 Ag0C 43.4(12) . 2_656 ?
C4 Ag1 Ag0E 102.2(11) . . ?
C4 Ag1 C012 141.8(12) . . ?
C4 Ag1 Ag1 65.2(13) . 6_565 ?
O51 Ag1 Ag04 140.9(9) . . ?
O51 Ag1 Ag05 143.3(8) . 5_666 ?
O51 Ag1 Ag09 122.7(7) . . ?
O51 Ag1 Ag0C 88.3(6) . 2_656 ?
O51 Ag1 Ag0E 86.0(6) . . ?
O51 Ag1 C012 100.2(11) . . ?
O51 Ag1 Ag1 129.0(7) . 6_565 ?
O51 Ag1 C29 97.8(10) . . ?
O51 Ag1 C4 103.1(17) . . ?
Ag09 C29 Ag1 91.5(13) . 6_565 ?
Ag09 C29 Ag1 91.5(13) . . ?
Ag1 C29 Ag1 86.7(10) . 6_565 ?
C8AA C29 Ag09 119(3) . . ?
C8AA C29 Ag1 128.5(17) . 6_565 ?
C8AA C29 Ag1 128.5(17) . . ?
C29 C8AA C3AA 178(4) . . ?
C0BA S8 O4 109.9(14) . . ?
C0BA S8 O33 108.9(13) . . ?
O31 S8 C0BA 100.4(16) . . ?
O31 S8 O4 123.2(15) . . ?
O31 S8 O33 117.2(14) . . ?
O4 S8 O33 97.0(13) . . ?
F31 C0BA S8 77(7) . . ?
F31 C0BA F36 94(2) . . ?
F31 C0BA F43 94(2) . . ?
F36 C0BA S8 109(7) . . ?
F36 C0BA F43 93(2) . . ?
F43 C0BA S8 156(7) . . ?
F31A C0BA S8 126(2) . . ?
F31A C0BA F43A 92.6(16) . . ?
F36A C0BA S8 108.2(19) . . ?
F36A C0BA F31A 93.4(17) . . ?
F36A C0BA F43A 94.6(18) . . ?
F43A C0BA S8 132(2) . . ?
S8 O31 Ag08 117.7(15) . . ?
C013 C55 C31 175(4) . . ?
C35 C24 C35 46(3) . 6_565 ?
C35 C24 C2AA 107(3) . 6_565 ?
C35 C24 C2AA 107(3) 6_565 . ?
C35 C24 C2AA 107(3) . . ?
C35 C24 C2AA 107(3) 6_565 6_565 ?
C35 C24 C2 101(2) . . ?
C35 C24 C2 101(2) 6_565 6_565 ?
C35 C24 C2 146(3) . 6_565 ?
C35 C24 C2 146(3) 6_565 . ?
C35 C24 C19 134(3) 6_565 . ?
C35 C24 C19 134(3) . . ?
C35 C24 C19 134(3) . 6_565 ?
C35 C24 C19 134(3) 6_565 6_565 ?
C2AA C24 C2AA 0(5) 6_565 . ?
C2AA C24 C2 86(2) 6_565 6_565 ?
C2AA C24 C2 86(2) . 6_565 ?
C2AA C24 C2 86(2) 6_565 . ?
C2AA C24 C2 86(2) . . ?
C2AA C24 C19 113(4) 6_565 6_565 ?
C2AA C24 C19 113(4) 6_565 . ?
C2AA C24 C19 113(4) . . ?
C2AA C24 C19 113(4) . 6_565 ?
C2 C24 C2 111(4) 6_565 . ?
C19 C24 C2 61(2) . . ?
C19 C24 C2 61(2) 6_565 6_565 ?
C19 C24 C2 61(2) . 6_565 ?
C19 C24 C2 61(2) 6_565 . ?
C19 C24 C19 0(4) 6_565 . ?
O74 S13 O75 112.1(18) . . ?
O74 S13 O51 115.7(17) . . ?
C18 S13 O74 107(2) . . ?
C18 S13 O75 105(2) . . ?
C18 S13 O51 103(2) . . ?
O51 S13 O75 113(2) . . ?
C2AA C2AA C24 0(10) 6_565 . ?
C2AA C2AA C37 0(10) 6_565 . ?
C37 C2AA C24 148(3) . . ?
Ag02 C37 Ag0B 86.5(16) . . ?
Ag08 C37 Ag02 86.2(13) . . ?
Ag08 C37 Ag0B 96(2) . . ?
C2AA C37 Ag02 132(4) . . ?
C2AA C37 Ag08 129(4) . . ?
C2AA C37 Ag0B 116(4) . . ?
C8AA C3AA C8 107(4) . . ?
C6 C3AA C8AA 109(4) 6_565 . ?
C6 C3AA C8AA 109(4) . . ?
C6 C3AA C8 119(3) . . ?
C6 C3AA C8 119(3) 6_565 . ?
C6 C3AA C6 93(7) . 6_565 ?
C00X C44 C58 106(4) . . ?
C00X C44 C62 112(4) . . ?
C00X C44 C68 102(3) . . ?
C00X C44 C62A 64(3) . . ?
C00X C44 C68A 99(3) . . ?
C00X C44 C58A 119(4) . . ?
C58 C44 C62 86(3) . . ?
C58 C44 C68 134(5) . . ?
C62 C44 C68 116(4) . . ?
C68A C44 C62A 87(3) . . ?
C58A C44 C62A 86(3) . . ?
C58A C44 C68A 132(4) . . ?
S13 O74 Ag0E 112.6(15) . . ?
C3AA C6 C6 43(4) . 6_565 ?
S13 O75 Ag0C 108.2(18) . 2_656 ?
C4 C1 C3 152(3) . . ?
C13 C3 C1 106(4) . . ?
C48 C3 C1 107(4) 6_565 . ?
C48 C3 C1 107(4) . . ?
C48 C3 C13 133(4) . . ?
C48 C3 C13 133(4) 6_565 . ?
C48 C3 C48 65(7) . 6_565 ?
C1 C4 Ag1 109(3) . . ?
S8 O4 Ag0B 113.1(11) . . ?
C24 C19 C2 64(2) . 6_565 ?
C19 C19 C24 0(10) 6_565 . ?
C19 C19 C2 0(10) 6_565 6_565 ?
S13 C18 C5 113(4) . . ?
C11 C18 S13 117(4) . . ?
C11 C18 C5 98(4) . . ?
C11 C18 C40 100(5) . . ?
C40 C18 S13 122(4) . . ?
C40 C18 C5 102(3) . . ?
S13 O51 Ag1 109.5(12) . . ?
S8 O33 Ag0D 111.3(8) . . ?

loop_
_geom_bond_atom_site_label_1
_geom_bond_atom_site_label_2
_geom_bond_distance
_geom_bond_site_symmetry_2
_geom_bond_publ_flag
Ag01 Ag02 2.7689(14) 5_666 ?
Ag01 Ag02 2.7689(14) . ?
Ag01 Ag03 2.7764(12) 6_565 ?
Ag01 Ag03 2.7764(12) 5_666 ?
Ag01 Ag03 2.7763(12) . ?
Ag01 Ag03 2.7764(12) 2_656 ?
Ag01 Ag04 2.7703(12) 5_666 ?
Ag01 Ag04 2.7704(11) . ?
Ag01 Ag04 2.7703(11) 6_565 ?
Ag01 Ag04 2.7703(11) 2_656 ?
Ag01 Ag05 2.7744(19) . ?
Ag01 Ag05 2.7744(19) 5_666 ?
Ag02 Ag03 2.9066(14) 6_565 ?
Ag02 Ag03 2.9065(14) . ?
Ag02 Ag04 2.904(2) 6_565 ?
Ag02 Ag04 2.904(2) . ?
Ag02 Ag05 2.935(2) . ?
Ag02 Ag06 3.240(3) . ?
Ag02 Ag08 3.019(2) 6_565 ?
Ag02 Ag08 3.019(2) . ?
Ag02 Ag0B 3.141(2) 6_565 ?
Ag02 Ag0B 3.141(2) . ?
Ag02 C37 2.23(4) . ?
Ag03 Ag03 2.946(3) 2_656 ?
Ag03 Ag04 2.9127(15) 2_656 ?
Ag03 Ag04 2.903(2) . ?
Ag03 Ag05 2.9121(17) . ?
Ag03 Ag07 3.214(3) . ?
Ag03 Ag08 3.093(2) . ?
Ag03 Ag0C 3.110(3) . ?
Ag03 Ag0D 3.043(2) . ?
Ag03 Ag0E 3.022(2) 2_656 ?
Ag03 C013 2.09(2) . ?
Ag04 Ag03 2.9128(15) 2_656 ?
Ag04 Ag04 2.943(3) 6_565 ?
Ag04 Ag05 2.9160(19) 5_666 ?
Ag04 Ag09 3.265(3) . ?
Ag04 Ag0B 3.0498(19) . ?
Ag04 Ag0D 3.099(2) . ?
Ag04 Ag0E 3.083(2) . ?
Ag04 C012 2.16(2) . ?
Ag04 Ag1 3.012(2) . ?
Ag05 Ag03 2.9121(17) 6_565 ?
Ag05 Ag04 2.9159(19) 2_656 ?
Ag05 Ag04 2.9159(19) 5_666 ?
Ag05 Ag06 3.211(3) . ?
Ag05 Ag0C 3.058(2) . ?
Ag05 Ag0C 3.058(2) 6_565 ?
Ag05 Ag1 3.063(2) 2_656 ?
Ag05 Ag1 3.063(2) 5_666 ?
Ag06 Ag08 3.040(3) . ?
Ag06 Ag08 3.040(3) 6_565 ?
Ag06 Ag0C 3.017(3) . ?
Ag06 Ag0C 3.017(3) 6_565 ?
Ag06 C00Y 2.18(2) 6_565 ?
Ag06 C00Y 2.18(2) . ?
Ag07 Ag03 3.214(3) 2_656 ?
Ag07 Ag0D 3.008(2) . ?
Ag07 Ag0D 3.008(2) 2_656 ?
Ag07 Ag0E 3.049(3) . ?
Ag07 Ag0E 3.049(3) 2_656 ?
Ag07 C00U 2.17(3) . ?
Ag07 C00U 2.17(3) 2_656 ?
Ag08 Ag0C 2.994(3) . ?
Ag08 Ag0D 3.372(3) . ?
Ag08 C00Y 2.20(3) . ?
Ag08 C013 2.67(3) . ?
Ag08 O31 2.34(2) . ?
Ag08 C37 2.19(5) . ?
Ag09 Ag04 3.266(3) 6_565 ?
Ag09 Ag0B 2.961(4) 6_565 ?
Ag09 Ag0B 2.961(4) . ?
Ag09 C00H 2.11(4) . ?
Ag09 Ag1 3.108(3) 6_565 ?
Ag09 Ag1 3.108(3) . ?
Ag09 C29 2.14(4) . ?
Ag0B Ag0B 2.966(4) 6_565 ?
Ag0B Ag0D 3.397(3) . ?
Ag0B C00H 2.39(3) . ?
Ag0B C37 2.36(5) . ?
Ag0B O4 2.22(2) . ?
Ag0C Ag0E 3.324(3) 2_656 ?
Ag0C C00Y 2.44(3) . ?
Ag0C Ag1 3.324(3) 2_656 ?
Ag0C O75 2.28(4) 2_656 ?
Ag0D Ag0E 2.987(3) . ?
Ag0D C00U 2.40(3) . ?
Ag0D C013 2.58(3) . ?
Ag0D O33 2.290(17) . ?
Ag0E Ag03 3.022(2) 2_656 ?
Ag0E Ag0C 3.323(3) 2_656 ?
Ag0E C00U 2.20(3) . ?
Ag0E C012 2.52(3) . ?
Ag0E Ag1 3.275(3) . ?
Ag0E O74 2.26(3) . ?
C00H Ag0B 2.39(3) 6_565 ?
C00H C00I 1.07(4) . ?
C00I C011 1.64(4) . ?
C00L C91 1.58(2) . ?
C00L C6AA 1.59(2) . ?
C00L C22 1.59(2) . ?
C00L C17 1.59(2) . ?
C00L C6AB 1.60(2) . ?
C00L C17A 1.59(2) . ?
C00L C22A 1.59(3) . ?
C00U C00X 1.15(3) . ?
C00X C44 1.52(2) . ?
C00Y C73 1.09(3) . ?
C011 C1AA 1.44(4) 6_565 ?
C011 C1AA 1.44(4) . ?
C011 C7AA 1.66(8) . ?
C012 C91 1.14(3) . ?
C012 Ag1 2.46(3) . ?
C013 C55 1.09(3) . ?
C0AA C73 1.46(4) . ?
C0AA C5AA 1.56(4) . ?
C0AA C7 1.08(5) . ?
C0AA C9 1.74(6) . ?
C31 C36 1.51(3) . ?
C31 C55 1.51(3) . ?
C31 C1BA 1.598(10) . ?
C31 C47 1.62(5) . ?
Ag1 Ag05 3.063(2) 5_666 ?
Ag1 Ag0C 3.324(3) 2_656 ?
Ag1 Ag1 3.017(4) 6_565 ?
Ag1 C29 2.20(2) . ?
Ag1 C4 2.36(5) . ?
Ag1 O51 2.19(2) . ?
C29 Ag1 2.20(2) 6_565 ?
C29 C8AA 1.34(5) . ?
C8AA C3AA 1.49(6) . ?
S8 C0BA 1.506(15) . ?
S8 O31 1.47(3) . ?
S8 O4 1.783(10) . ?
S8 O33 1.789(10) . ?
F31 C0BA 1.50(2) . ?
F36 C0BA 1.50(2) . ?
C0BA F43 1.50(2) . ?
C0BA F31A 1.499(17) . ?
C0BA F36A 1.492(18) . ?
C0BA F43A 1.502(17) . ?
C24 C35 1.54(4) 6_565 ?
C24 C35 1.54(4) . ?
C24 C2AA 1.57(5) . ?
C24 C2AA 1.57(5) 6_565 ?
C24 C2 1.79(5) . ?
C24 C2 1.79(5) 6_565 ?
C24 C19 1.65(7) . ?
C24 C19 1.65(7) 6_565 ?
S13 O74 1.68(4) . ?
S13 O75 1.83(4) . ?
S13 C18 1.56(5) . ?
S13 O51 1.795(10) . ?
C2AA C2AA 0.00(12) 6_565 ?
C2AA C37 1.19(5) . ?
C3AA C8 1.54(6) . ?
C3AA C6 1.29(5) . ?
C3AA C6 1.29(5) 6_565 ?
C44 C58 1.53(3) . ?
C44 C62 1.53(3) . ?
C44 C68 1.54(3) . ?
C44 C62A 1.54(3) . ?
C44 C68A 1.53(3) . ?
C44 C58A 1.53(3) . ?
C6 C6 1.88(13) 6_565 ?
O75 Ag0C 2.28(4) 2_656 ?
C1 C3 1.63(6) . ?
C1 C4 1.16(5) . ?
C3 C13 1.59(8) . ?
C3 C48 1.27(7) 6_565 ?
C3 C48 1.27(7) . ?
C5 C18 1.75(6) . ?
C11 C18 1.51(7) . ?
C19 C2 1.74(6) 6_565 ?
C19 C19 0.00(15) 6_565 ?
C18 C40 1.55(6) . ?
